data_2241660
loop_
_publ_author_name
'Akinyemi, Akintunde'
'Thomas, Courtney'
'Marsh, Willis'
'Butcher, Ray J.'
'Jasinski, Jerry P.'
'Maynard-Smith, Lystranne A.'

_publ_section_title
;
 Crystal structures of 4-methyl-2-oxo-2<i>H</i>-chromene-7,8-diyl
 diacetate and 4-methyl-2-oxo-2<i>H</i>-chromene-7,8-diyl
 bis(pent-4-ynoate)
;
_journal_coeditor_code HG5471
_journal_issue 5
_journal_name_full 'Acta Crystallographica Section E'
_journal_page_first 704
_journal_page_last 708
_journal_paper_doi 10.1107/S2056989016005892
_journal_volume 72
_journal_year 2016
_chemical_formula_iupac 'C14 H12 O6'
_chemical_formula_moiety 'C14 H12 O6'
_chemical_formula_sum 'C14 H12 O6'
_chemical_formula_weight 276.24
_chemical_name_systematic
;
4-Methyl-2-oxo-2<i>H</i>-chromene-7,8-diyl diacetate
;
_space_group_crystal_system triclinic
_space_group_IT_number 2
_space_group_name_Hall '-P 1'
_space_group_name_H-M_alt 'P -1'
_symmetry_space_group_name_Hall '-P 1'
_symmetry_space_group_name_H-M 'P -1'
_atom_sites_solution_hydrogens geom
_audit_creation_method SHELXL-2014/7
_cell_angle_alpha 69.263(10)
_cell_angle_beta 87.519(11)
_cell_angle_gamma 69.113(10)
_cell_formula_units_Z 2
_cell_length_a 7.3722(10)
_cell_length_b 8.7235(7)
_cell_length_c 11.7032(15)
_cell_measurement_reflns_used 1905
_cell_measurement_temperature 173(2)
_cell_measurement_theta_max 32.7690
_cell_measurement_theta_min 4.3510
_cell_volume 654.66(15)
_computing_cell_refinement
;
CrysAlis PRO (Agilent, 2014)
;
_computing_data_collection
;
CrysAlis PRO (Agilent, 2014)
;
_computing_data_reduction
;
CrysAlis PRO (Agilent, 2014)
;
_computing_molecular_graphics
;
SHELXTL (Sheldrick, 2008)
;
_computing_publication_material
;
SHELXTL (Sheldrick, 2008)
;
_computing_structure_refinement
;
SHELXL2014 (Sheldrick, 2015b)
;
_computing_structure_solution
;
SHELXT (Sheldrick, 2015a)
;
_diffrn_ambient_temperature 173(2)
_diffrn_detector_area_resol_mean 16.0416
_diffrn_measured_fraction_theta_full 0.998
_diffrn_measured_fraction_theta_max 0.896
_diffrn_measurement_device_type 'Agilent Xcalibur Eos Gemini'
_diffrn_measurement_method '\w scans'
_diffrn_radiation_type MoK\a
_diffrn_radiation_wavelength 0.71073
_diffrn_reflns_av_R_equivalents 0.0356
_diffrn_reflns_limit_h_max 8
_diffrn_reflns_limit_h_min -11
_diffrn_reflns_limit_k_max 12
_diffrn_reflns_limit_k_min -13
_diffrn_reflns_limit_l_max 17
_diffrn_reflns_limit_l_min -16
_diffrn_reflns_number 7360
_diffrn_reflns_theta_full 25.500
_diffrn_reflns_theta_max 32.669
_diffrn_reflns_theta_min 3.194
_exptl_absorpt_coefficient_mu 0.111
_exptl_absorpt_correction_T_max 1.00000
_exptl_absorpt_correction_T_min 0.88309
_exptl_absorpt_correction_type multi-scan
_exptl_absorpt_process_details
;
(CrysAlis PRO; Agilent, 2014)
;
_exptl_crystal_colour colorless
_exptl_crystal_density_diffrn 1.401
_exptl_crystal_description
;
The symmetry employed for this shelxl refinement is uniquely defined
by the following loop, which should always be used as a source of
symmetry information in preference to the above space-group names.
They are only intended as comments.
;
_exptl_crystal_F_000 288
_exptl_crystal_size_max 0.33
_exptl_crystal_size_mid 0.26
_exptl_crystal_size_min 0.11
_refine_diff_density_max 0.361
_refine_diff_density_min -0.240
_refine_ls_extinction_method none
_refine_ls_goodness_of_fit_ref 1.038
_refine_ls_hydrogen_treatment constr
_refine_ls_matrix_type full
_refine_ls_number_parameters 192
_refine_ls_number_reflns 4296
_refine_ls_number_restraints 13
_refine_ls_restrained_S_all 1.039
_refine_ls_R_factor_all 0.0779
_refine_ls_R_factor_gt 0.0545
_refine_ls_shift/su_max 0.000
_refine_ls_shift/su_mean 0.000
_refine_ls_structure_factor_coef Fsqd
_refine_ls_weighting_details 'w=1/[\s^2^(Fo^2^)+(0.0738P)^2^+0.0282P] where P=(Fo^2^+2Fc^2^)/3'
_refine_ls_weighting_scheme calc
_refine_ls_wR_factor_gt 0.1352
_refine_ls_wR_factor_ref 0.1555
_reflns_number_gt 3087
_reflns_number_total 4296
_reflns_threshold_expression 'I > 2\s(I)'
_cod_data_source_file hg5471sup1.cif
_cod_data_source_block 1
_cod_original_cell_volume 654.66(14)
_cod_database_code 2241660
_shelx_space_group_comment
;
The symmetry employed for this shelxl refinement is uniquely defined
by the following loop, which should always be used as a source of
symmetry information in preference to the above space-group names.
They are only intended as comments.
;

loop_
_space_group_symop_operation_xyz
'x, y, z'
'-x, -y, -z'

loop_
_atom_site_type_symbol
_atom_site_label
_atom_site_fract_x
_atom_site_fract_y
_atom_site_fract_z
_atom_site_U_iso_or_equiv
_atom_site_adp_type
_atom_site_calc_flag
_atom_site_occupancy
_atom_site_disorder_assembly
_atom_site_disorder_group
O O1 0.48459(13) 0.24436(11) 0.69118(8) 0.0225(2) Uani d 1 . .
O O2 0.67011(16) 0.00141(12) 0.66239(10) 0.0336(3) Uani d 1 . .
O O3 0.09094(15) 0.73883(12) 0.78120(9) 0.0264(2) Uani d 1 . .
O O4 0.20400(17) 0.95648(13) 0.68569(10) 0.0332(3) Uani d 1 . .
O O5 0.38600(14) 0.41942(12) 0.84842(8) 0.0238(2) Uani d 1 . .
C C2 0.54690(19) 0.14688(16) 0.61566(13) 0.0234(3) Uani d 1 . .
C C3 0.4606(2) 0.22921(16) 0.49018(12) 0.0235(3) Uani d 1 . .
H H3A 0.5012 0.1646 0.4372 0.028 Uiso calc 1 . .
C C4 0.32496(19) 0.39359(16) 0.44454(12) 0.0203(2) Uani d 1 . .
C C11 0.2429(2) 0.47678(18) 0.31289(12) 0.0267(3) Uani d 1 . .
H H11A 0.2925 0.3903 0.2729 0.040 Uiso calc 1 . .
H H11B 0.2823 0.5775 0.2711 0.040 Uiso calc 1 . .
H H11C 0.1003 0.5170 0.3085 0.040 Uiso calc 1 . .
C C10 0.26109(18) 0.49190(15) 0.52589(11) 0.0183(2) Uani d 1 . .
C C5 0.11893(18) 0.66244(15) 0.49057(12) 0.0209(3) Uani d 1 . .
H H5A 0.0596 0.7197 0.4086 0.025 Uiso calc 1 . .
C C6 0.06342(19) 0.74874(15) 0.57236(12) 0.0225(3) Uani d 1 . .
H H6A -0.0339 0.8636 0.5473 0.027 Uiso calc 1 . .
C C7 0.15204(19) 0.66502(15) 0.69197(12) 0.0207(2) Uani d 1 . .
C C8 0.29286(18) 0.49730(15) 0.72996(11) 0.0193(2) Uani d 1 . .
C C9 0.34563(17) 0.41057(14) 0.64741(12) 0.0183(2) Uani d 1 . .
C C12 0.1158(2) 0.89364(16) 0.76502(13) 0.0244(3) Uani d 1 . .
C C13 0.0176(3) 0.9662(2) 0.85859(16) 0.0368(4) Uani d 1 . .
H H13A 0.0693 1.0528 0.8641 0.055 Uiso calc 1 . .
H H13B 0.0421 0.8704 0.9386 0.055 Uiso calc 1 . .
H H13C -0.1231 1.0232 0.8347 0.055 Uiso calc 1 . .
C C14 0.3169(3) 0.3042(2) 0.93265(14) 0.0376(4) Uani d 1 . .
O O6A 0.1945(8) 0.2587(9) 0.9046(3) 0.0509(11) Uani d 0.755(17) A 1
C C15A 0.4350(12) 0.2219(9) 1.0560(7) 0.0572(13) Uani d 0.755(17) A 1
H H15A 0.5502 0.1208 1.0568 0.086 Uiso calc 0.755(17) A 1
H H15B 0.3550 0.1827 1.1207 0.086 Uiso calc 0.755(17) A 1
H H15C 0.4764 0.3090 1.0706 0.086 Uiso calc 0.755(17) A 1
O O6B 0.150(2) 0.3148(19) 0.9106(11) 0.0509(11) Uani d 0.245(17) A 2
C C15B 0.406(4) 0.265(3) 1.051(2) 0.0572(13) Uani d 0.245(17) A 2
H H15D 0.3343 0.3584 1.0818 0.086 Uiso calc 0.245(17) A 2
H H15E 0.5415 0.2586 1.0435 0.086 Uiso calc 0.245(17) A 2
H H15F 0.4039 0.1523 1.1073 0.086 Uiso calc 0.245(17) A 2

loop_
_atom_site_aniso_label
_atom_site_aniso_U_11
_atom_site_aniso_U_22
_atom_site_aniso_U_33
_atom_site_aniso_U_12
_atom_site_aniso_U_13
_atom_site_aniso_U_23
O1 0.0247(5) 0.0181(4) 0.0211(5) -0.0030(3) -0.0014(4) -0.0075(3)
O2 0.0349(6) 0.0229(5) 0.0345(6) -0.0005(4) 0.0013(5) -0.0107(4)
O3 0.0366(5) 0.0242(4) 0.0236(5) -0.0127(4) 0.0108(4) -0.0137(4)
O4 0.0434(6) 0.0334(5) 0.0314(6) -0.0202(5) 0.0118(5) -0.0162(4)
O5 0.0286(5) 0.0265(4) 0.0171(4) -0.0115(4) -0.0004(4) -0.0069(3)
C2 0.0247(6) 0.0201(5) 0.0263(7) -0.0074(5) 0.0053(5) -0.0105(5)
C3 0.0276(6) 0.0242(6) 0.0239(7) -0.0109(5) 0.0064(5) -0.0135(5)
C4 0.0227(6) 0.0237(5) 0.0196(6) -0.0125(5) 0.0048(5) -0.0099(5)
C11 0.0313(7) 0.0320(7) 0.0204(7) -0.0131(6) 0.0023(5) -0.0118(5)
C10 0.0194(6) 0.0198(5) 0.0178(6) -0.0091(4) 0.0025(4) -0.0072(4)
C5 0.0218(6) 0.0207(5) 0.0189(6) -0.0080(4) 0.0007(5) -0.0052(4)
C6 0.0232(6) 0.0183(5) 0.0236(7) -0.0056(4) 0.0031(5) -0.0070(5)
C7 0.0242(6) 0.0207(5) 0.0211(6) -0.0100(5) 0.0070(5) -0.0109(5)
C8 0.0217(6) 0.0206(5) 0.0163(6) -0.0092(4) 0.0009(4) -0.0058(4)
C9 0.0184(5) 0.0157(5) 0.0207(6) -0.0060(4) 0.0016(4) -0.0066(4)
C12 0.0278(6) 0.0237(6) 0.0240(7) -0.0082(5) 0.0013(5) -0.0122(5)
C13 0.0480(9) 0.0391(8) 0.0367(9) -0.0195(7) 0.0147(7) -0.0266(7)
C14 0.0538(10) 0.0411(8) 0.0212(7) -0.0277(7) 0.0018(7) -0.0045(6)
O6A 0.076(2) 0.061(2) 0.0308(8) -0.053(2) 0.0009(11) -0.0047(13)
C15A 0.088(3) 0.055(3) 0.0236(12) -0.038(3) -0.0136(16) 0.006(2)
O6B 0.076(2) 0.061(2) 0.0308(8) -0.053(2) 0.0009(11) -0.0047(13)
C15B 0.088(3) 0.055(3) 0.0236(12) -0.038(3) -0.0136(16) 0.006(2)

loop_
_atom_type_symbol
_atom_type_description
_atom_type_scat_dispersion_real
_atom_type_scat_dispersion_imag
_atom_type_scat_source
C C 0.0033 0.0016 'International Tables Vol C Tables 4.2.6.8 and 6.1.1.4'
H H 0.0000 0.0000 'International Tables Vol C Tables 4.2.6.8 and 6.1.1.4'
O O 0.0106 0.0060 'International Tables Vol C Tables 4.2.6.8 and 6.1.1.4'

loop_
_geom_angle_atom_site_label_1
_geom_angle_atom_site_label_2
_geom_angle_atom_site_label_3
_geom_angle
C9 O1 C2 120.75(10)
C12 O3 C7 117.51(10)
C14 O5 C8 116.43(11)
O2 C2 O1 116.03(12)
O2 C2 C3 126.76(13)
O1 C2 C3 117.20(11)
C4 C3 C2 123.15(12)
C4 C3 H3A 118.4
C2 C3 H3A 118.4
C3 C4 C10 118.48(12)
C3 C4 C11 121.68(12)
C10 C4 C11 119.83(11)
C4 C11 H11A 109.5
C4 C11 H11B 109.5
H11A C11 H11B 109.5
C4 C11 H11C 109.5
H11A C11 H11C 109.5
H11B C11 H11C 109.5
C9 C10 C5 118.01(11)
C9 C10 C4 117.84(11)
C5 C10 C4 124.15(12)
C6 C5 C10 121.47(12)
C6 C5 H5A 119.3
C10 C5 H5A 119.3
C5 C6 C7 119.04(11)
C5 C6 H6A 120.5
C7 C6 H6A 120.5
C8 C7 C6 121.09(11)
C8 C7 O3 117.00(11)
C6 C7 O3 121.65(11)
C7 C8 C9 119.41(11)
C7 C8 O5 120.05(11)
C9 C8 O5 120.50(11)
O1 C9 C8 116.45(11)
O1 C9 C10 122.58(11)
C8 C9 C10 120.96(11)
O4 C12 O3 122.90(12)
O4 C12 C13 126.98(13)
O3 C12 C13 110.12(12)
C12 C13 H13A 109.5
C12 C13 H13B 109.5
H13A C13 H13B 109.5
C12 C13 H13C 109.5
H13A C13 H13C 109.5
H13B C13 H13C 109.5
O6A C14 O5 122.2(2)
O6B C14 O5 117.7(6)
O6B C14 C15B 125.8(15)
O5 C14 C15B 107.3(11)
O6A C14 C15A 125.4(4)
O5 C14 C15A 111.6(3)
C14 C15A H15A 109.5
C14 C15A H15B 109.5
H15A C15A H15B 109.5
C14 C15A H15C 109.5
H15A C15A H15C 109.5
H15B C15A H15C 109.5
C14 C15B H15D 109.5
C14 C15B H15E 109.5
H15D C15B H15E 109.5
C14 C15B H15F 109.5
H15D C15B H15F 109.5
H15E C15B H15F 109.5

loop_
_geom_bond_atom_site_label_1
_geom_bond_atom_site_label_2
_geom_bond_distance
O1 C9 1.3691(14)
O1 C2 1.3906(15)
O2 C2 1.2100(16)
O3 C12 1.3731(15)
O3 C7 1.3916(15)
O4 C12 1.1945(17)
O5 C14 1.3641(17)
O5 C8 1.3921(15)
C2 C3 1.4440(19)
C3 C4 1.3502(18)
C3 H3A 0.9500
C4 C10 1.4544(17)
C4 C11 1.4973(19)
C11 H11A 0.9800
C11 H11B 0.9800
C11 H11C 0.9800
C10 C9 1.4005(18)
C10 C5 1.4045(16)
C5 C6 1.3810(17)
C5 H5A 0.9500
C6 C7 1.3910(19)
C6 H6A 0.9500
C7 C8 1.3829(17)
C8 C9 1.3901(17)
C12 C13 1.4898(19)
C13 H13A 0.9800
C13 H13B 0.9800
C13 H13C 0.9800
C14 O6A 1.205(4)
C14 O6B 1.234(14)
C14 C15B 1.43(2)
C14 C15A 1.512(7)
C15A H15A 0.9800
C15A H15B 0.9800
C15A H15C 0.9800
C15B H15D 0.9800
C15B H15E 0.9800
C15B H15F 0.9800

loop_
_geom_hbond_atom_site_label_D
_geom_hbond_atom_site_label_H
_geom_hbond_atom_site_label_A
_geom_hbond_site_symmetry_A
_geom_hbond_distance_DH
_geom_hbond_distance_HA
_geom_hbond_distance_DA
_geom_hbond_angle_DHA
C6 H6A O2 1_465 0.95 2.65 3.3465(17) 130.2
C13 H13A O6A 1_565 0.98 2.48 3.451(5) 173.1
C15A H15B O2 2_657 0.98 2.52 3.401(8) 149.8

loop_
_geom_torsion_atom_site_label_1
_geom_torsion_atom_site_label_2
_geom_torsion_atom_site_label_3
_geom_torsion_atom_site_label_4
_geom_torsion
C9 O1 C2 O2 180.00(11)
C9 O1 C2 C3 0.67(17)
O2 C2 C3 C4 -179.19(13)
O1 C2 C3 C4 0.07(19)
C2 C3 C4 C10 -0.66(19)
C2 C3 C4 C11 178.16(12)
C3 C4 C10 C9 0.54(17)
C11 C4 C10 C9 -178.31(11)
C3 C4 C10 C5 -178.89(11)
C11 C4 C10 C5 2.27(19)
C9 C10 C5 C6 0.16(18)
C4 C10 C5 C6 179.58(11)
C10 C5 C6 C7 0.63(18)
C5 C6 C7 C8 -0.48(19)
C5 C6 C7 O3 -174.49(11)
C12 O3 C7 C8 120.51(13)
C12 O3 C7 C6 -65.25(16)
C6 C7 C8 C9 -0.46(18)
O3 C7 C8 C9 173.82(11)
C6 C7 C8 O5 177.00(11)
O3 C7 C8 O5 -8.72(17)
C14 O5 C8 C7 98.60(15)
C14 O5 C8 C9 -83.97(15)
C2 O1 C9 C8 179.93(11)
C2 O1 C9 C10 -0.79(17)
C7 C8 C9 O1 -179.44(10)
O5 C8 C9 O1 3.11(17)
C7 C8 C9 C10 1.28(18)
O5 C8 C9 C10 -176.18(10)
C5 C10 C9 O1 179.64(10)
C4 C10 C9 O1 0.18(18)
C5 C10 C9 C8 -1.12(18)
C4 C10 C9 C8 179.42(11)
C7 O3 C12 O4 -7.8(2)
C7 O3 C12 C13 171.97(12)
C8 O5 C14 O6A 6.8(5)
C8 O5 C14 O6B -20.6(8)
C8 O5 C14 C15B -169.5(13)
C8 O5 C14 C15A 177.4(4)

_cod_database_fobs_code 2241660
